data_4327517
loop_
_publ_author_name
'Bor-Hunn Huang'
'Te-Liang Yu'
'Yi-Lun Huang'
'Bao-Tsan Ko'
'Chu-Chieh Lin'

_publ_section_title
;
 Reactions of Amides with Organoaluminum Compounds: Factors Affecting the
 Coordination Mode of Aluminum Amidates
;
_journal_name_full 'Inorganic Chemistry'
_journal_page_first 2987
_journal_page_last 2994
_journal_paper_doi 10.1021/ic011072+
_journal_volume 41
_journal_year 2002
_chemical_formula_sum 'C20 H37 Al2 N O'
_chemical_formula_weight 361.47
_chemical_name_systematic
;
  ?
;
_space_group_IT_number 14
_symmetry_cell_setting monoclinic
_symmetry_space_group_name_Hall '-P 2yn'
_symmetry_space_group_name_H-M 'P 1 21/n 1'
_atom_sites_solution_hydrogens geom
_atom_sites_solution_primary direct
_atom_sites_solution_secondary difmap
_audit_creation_method SHELXL-97
_cell_angle_alpha 90.00
_cell_angle_beta 93.975(4)
_cell_angle_gamma 90.00
_cell_formula_units_Z 4
_cell_length_a 12.275(2)
_cell_length_b 10.645(2)
_cell_length_c 18.810(4)
_cell_measurement_reflns_used 4017
_cell_measurement_temperature 293(2)
_cell_measurement_theta_max 24.166
_cell_measurement_theta_min 2.529
_cell_volume 2451.9(8)
_computing_cell_refinement 'Bruker SMART'
_computing_data_collection 'Bruker SMART'
_computing_data_reduction 'Bruker SHELXTL'
_computing_molecular_graphics 'Bruker SHELXTL'
_computing_publication_material 'Bruker SHELXTL'
_computing_structure_refinement 'SHELXL-97 (Sheldrick, 1997)'
_computing_structure_solution 'SHELXS-97 (Sheldrick, 1990)'
_diffrn_ambient_temperature 293(2)
_diffrn_measured_fraction_theta_full 0.994
_diffrn_measured_fraction_theta_max 0.994
_diffrn_measurement_device_type 'CCD area detector'
_diffrn_measurement_method 'phi and omega scans'
_diffrn_radiation_monochromator graphite
_diffrn_radiation_source 'fine-focus sealed tube'
_diffrn_radiation_type MoK\a
_diffrn_radiation_wavelength 0.71073
_diffrn_reflns_av_R_equivalents 0.0579
_diffrn_reflns_av_sigmaI/netI 0.0447
_diffrn_reflns_limit_h_max 15
_diffrn_reflns_limit_h_min -14
_diffrn_reflns_limit_k_max 6
_diffrn_reflns_limit_k_min -13
_diffrn_reflns_limit_l_max 22
_diffrn_reflns_limit_l_min -23
_diffrn_reflns_number 13297
_diffrn_reflns_theta_full 26.07
_diffrn_reflns_theta_max 26.07
_diffrn_reflns_theta_min 1.92
_exptl_absorpt_coefficient_mu 0.124
_exptl_absorpt_correction_T_max 1.000
_exptl_absorpt_correction_T_min 0.347
_exptl_absorpt_correction_type SADABS
_exptl_crystal_colour colorless
_exptl_crystal_density_diffrn 0.979
_exptl_crystal_description parallelpiped
_exptl_crystal_F_000 792
_exptl_crystal_size_max 0.64
_exptl_crystal_size_mid 0.49
_exptl_crystal_size_min 0.20
_refine_diff_density_max 0.615
_refine_diff_density_min -0.278
_refine_diff_density_rms 0.081
_refine_ls_extinction_method none
_refine_ls_goodness_of_fit_ref 1.956
_refine_ls_hydrogen_treatment mixed
_refine_ls_matrix_type full
_refine_ls_number_parameters 217
_refine_ls_number_reflns 4823
_refine_ls_number_restraints 0
_refine_ls_restrained_S_all 1.956
_refine_ls_R_factor_all 0.1374
_refine_ls_R_factor_gt 0.1076
_refine_ls_shift/su_max 0.038
_refine_ls_shift/su_mean 0.003
_refine_ls_structure_factor_coef Fsqd
_refine_ls_weighting_details 'calc w=1/[\s^2^(Fo^2^)+(0.1000P)^2^+0.0000P] where P=(Fo^2^+2Fc^2^)/3'
_refine_ls_weighting_scheme calc
_refine_ls_wR_factor_gt 0.3197
_refine_ls_wR_factor_ref 0.3292
_reflns_number_gt 3120
_reflns_number_total 4823
_reflns_threshold_expression >2sigma(I)
_cod_data_source_file ic0110722B_06.cif
_cod_data_source_block 8
_cod_original_cell_volume 2452.1(8)
_cod_database_code 4327517

loop_
_symmetry_equiv_pos_as_xyz
'x, y, z'
'-x+1/2, y+1/2, -z+1/2'
'-x, -y, -z'
'x-1/2, -y-1/2, z-1/2'

loop_
_atom_site_label
_atom_site_type_symbol
_atom_site_fract_x
_atom_site_fract_y
_atom_site_fract_z
_atom_site_U_iso_or_equiv
_atom_site_adp_type
_atom_site_occupancy
_atom_site_symmetry_multiplicity
_atom_site_calc_flag
_atom_site_refinement_flags
Al1 Al 0.74044(12) 0.63158(14) 0.15333(7) 0.0598(5) Uani 1 1 d .
Al2 Al 0.71536(12) 0.36819(13) 0.04426(8) 0.0610(5) Uani 1 1 d .
O O 0.7200(3) 0.5461(3) 0.06319(14) 0.0587(8) Uani 1 1 d .
N N 0.7480(3) 0.7446(4) 0.07165(18) 0.0584(10) Uani 1 1 d .
C1 C 0.7332(4) 0.6541(4) 0.0277(2) 0.0541(11) Uani 1 1 d .
C2 C 0.7325(4) 0.6473(4) -0.0513(2) 0.0509(10) Uani 1 1 d .
C3 C 0.8249(4) 0.6147(5) -0.0832(3) 0.0729(15) Uani 1 1 d .
H3A H 0.8892 0.5993 -0.0554 0.087 Uiso 1 1 calc R
C4 C 0.8234(4) 0.6044(6) -0.1568(3) 0.0729(15) Uani 1 1 d .
H4A H 0.8879 0.5838 -0.1773 0.088 Uiso 1 1 calc R
C5 C 0.7311(4) 0.6234(4) -0.2005(2) 0.0582(11) Uani 1 1 d .
C6 C 0.6392(4) 0.6584(6) -0.1671(3) 0.0800(17) Uani 1 1 d .
H6A H 0.5751 0.6750 -0.1948 0.096 Uiso 1 1 calc R
C7 C 0.6388(4) 0.6697(6) -0.0938(2) 0.0817(17) Uani 1 1 d .
H7A H 0.5750 0.6926 -0.0732 0.098 Uiso 1 1 calc R
C8 C 0.7270(5) 0.6109(5) -0.2818(3) 0.0740(15) Uani 1 1 d .
C9 C 0.6420(7) 0.5148(11) -0.3051(4) 0.158(4) Uani 1 1 d .
H9A H 0.5726 0.5398 -0.2892 0.237 Uiso 1 1 calc R
H9B H 0.6622 0.4347 -0.2848 0.237 Uiso 1 1 calc R
H9C H 0.6370 0.5086 -0.3561 0.237 Uiso 1 1 calc R
C10 C 0.8363(6) 0.5731(8) -0.3078(3) 0.118(3) Uani 1 1 d .
H10A H 0.8900 0.6354 -0.2935 0.177 Uiso 1 1 calc R
H10B H 0.8303 0.5665 -0.3588 0.177 Uiso 1 1 calc R
H10C H 0.8579 0.4934 -0.2875 0.177 Uiso 1 1 calc R
C11 C 0.6939(7) 0.7339(8) -0.3156(3) 0.141(3) Uani 1 1 d .
H11A H 0.7473 0.7968 -0.3018 0.211 Uiso 1 1 calc R
H11B H 0.6241 0.7587 -0.3002 0.211 Uiso 1 1 calc R
H11C H 0.6890 0.7250 -0.3665 0.211 Uiso 1 1 calc R
C12 C 0.7655(6) 0.8811(5) 0.0577(3) 0.0777(15) Uani 1 1 d .
C13 C 0.8601(10) 0.8985(8) 0.0120(6) 0.180(5) Uani 1 1 d .
H13A H 0.8421 0.8635 -0.0343 0.270 Uiso 1 1 calc R
H13B H 0.9232 0.8566 0.0337 0.270 Uiso 1 1 calc R
H13C H 0.8753 0.9865 0.0076 0.270 Uiso 1 1 calc R
C14 C 0.6664(9) 0.9350(7) 0.0195(7) 0.187(6) Uani 1 1 d .
H14A H 0.6540 0.8949 -0.0260 0.281 Uiso 1 1 calc R
H14B H 0.6766 1.0235 0.0128 0.281 Uiso 1 1 calc R
H14C H 0.6045 0.9215 0.0471 0.281 Uiso 1 1 calc R
C15 C 0.7911(10) 0.9371(6) 0.1295(4) 0.164(5) Uani 1 1 d .
H15A H 0.7298 0.9261 0.1580 0.246 Uiso 1 1 calc R
H15B H 0.8060 1.0251 0.1247 0.246 Uiso 1 1 calc R
H15C H 0.8539 0.8961 0.1522 0.246 Uiso 1 1 calc R
C16 C 0.6098(5) 0.6517(6) 0.2042(3) 0.0877(18) Uani 1 1 d .
H16A H 0.6272 0.6394 0.2542 0.132 Uiso 1 1 calc R
H16B H 0.5563 0.5909 0.1873 0.132 Uiso 1 1 calc R
H16C H 0.5810 0.7348 0.1962 0.132 Uiso 1 1 calc R
C17 C 0.8828(5) 0.5905(7) 0.1973(3) 0.0925(18) Uani 1 1 d .
H17A H 0.8786 0.5831 0.2479 0.139 Uiso 1 1 calc R
H17B H 0.9336 0.6557 0.1873 0.139 Uiso 1 1 calc R
H17C H 0.9071 0.5123 0.1785 0.139 Uiso 1 1 calc R
C18 C 0.6755(5) 0.3145(6) 0.1395(3) 0.0876(17) Uani 1 1 d .
H18A H 0.6012 0.3376 0.1456 0.131 Uiso 1 1 calc R
H18B H 0.7228 0.3547 0.1753 0.131 Uiso 1 1 calc R
H18C H 0.6833 0.2250 0.1437 0.131 Uiso 1 1 calc R
C19 C 0.8654(5) 0.3233(7) 0.0265(4) 0.101(2) Uani 1 1 d .
H19A H 0.8813 0.3515 -0.0202 0.152 Uiso 1 1 calc R
H19B H 0.8740 0.2338 0.0293 0.152 Uiso 1 1 calc R
H19C H 0.9148 0.3627 0.0615 0.152 Uiso 1 1 calc R
C20 C 0.6033(5) 0.3427(5) -0.0337(3) 0.0794(16) Uani 1 1 d .
H20A H 0.6303 0.3715 -0.0775 0.119 Uiso 1 1 calc R
H20B H 0.5389 0.3892 -0.0241 0.119 Uiso 1 1 calc R
H20C H 0.5859 0.2549 -0.0376 0.119 Uiso 1 1 calc R

loop_
_atom_site_aniso_label
_atom_site_aniso_U_11
_atom_site_aniso_U_22
_atom_site_aniso_U_33
_atom_site_aniso_U_23
_atom_site_aniso_U_13
_atom_site_aniso_U_12
Al1 0.0670(9) 0.0699(10) 0.0422(7) -0.0005(6) 0.0011(6) 0.0022(7)
Al2 0.0614(9) 0.0581(9) 0.0633(9) -0.0028(7) 0.0020(6) 0.0013(7)
O 0.077(2) 0.0559(18) 0.0430(15) 0.0019(13) 0.0017(14) 0.0010(15)
N 0.075(3) 0.053(2) 0.0474(18) -0.0027(17) 0.0023(17) -0.0046(19)
C1 0.057(3) 0.059(3) 0.047(2) 0.007(2) 0.0050(18) 0.001(2)
C2 0.053(2) 0.055(2) 0.045(2) 0.0017(18) 0.0034(17) -0.0009(19)
C3 0.054(3) 0.108(4) 0.056(3) 0.001(3) 0.000(2) 0.012(3)
C4 0.057(3) 0.104(4) 0.059(3) -0.007(3) 0.015(2) 0.013(3)
C5 0.064(3) 0.062(3) 0.049(2) 0.004(2) 0.010(2) -0.001(2)
C6 0.060(3) 0.129(5) 0.050(3) 0.009(3) -0.002(2) 0.012(3)
C7 0.063(3) 0.135(5) 0.048(3) 0.003(3) 0.007(2) 0.018(3)
C8 0.092(4) 0.085(4) 0.045(2) -0.002(2) 0.011(2) 0.002(3)
C9 0.161(8) 0.234(11) 0.079(4) -0.052(6) 0.009(5) -0.081(8)
C10 0.118(5) 0.174(7) 0.065(3) -0.017(4) 0.030(4) 0.018(5)
C11 0.209(9) 0.153(7) 0.062(3) 0.030(4) 0.020(5) 0.053(7)
C12 0.113(5) 0.054(3) 0.066(3) -0.003(2) 0.003(3) -0.010(3)
C13 0.270(14) 0.091(5) 0.195(10) -0.020(6) 0.124(10) -0.074(7)
C14 0.203(10) 0.075(5) 0.268(14) 0.035(7) -0.098(10) 0.022(6)
C15 0.338(15) 0.074(5) 0.077(4) -0.015(4) -0.003(7) -0.045(6)
C16 0.086(4) 0.117(5) 0.061(3) -0.007(3) 0.010(3) -0.002(3)
C17 0.074(4) 0.124(5) 0.076(4) -0.009(4) -0.014(3) 0.011(4)
C18 0.093(4) 0.083(4) 0.086(4) 0.016(3) -0.001(3) 0.000(3)
C19 0.080(4) 0.099(5) 0.123(5) -0.003(4) 0.002(4) 0.011(4)
C20 0.073(3) 0.089(4) 0.076(3) -0.022(3) 0.003(3) -0.007(3)

loop_
_atom_type_symbol
_atom_type_description
_atom_type_scat_dispersion_real
_atom_type_scat_dispersion_imag
_atom_type_scat_source
C C 0.0033 0.0016 'International Tables Vol C Tables 4.2.6.8 and 6.1.1.4'
H H 0.0000 0.0000 'International Tables Vol C Tables 4.2.6.8 and 6.1.1.4'
N N 0.0061 0.0033 'International Tables Vol C Tables 4.2.6.8 and 6.1.1.4'
O O 0.0106 0.0060 'International Tables Vol C Tables 4.2.6.8 and 6.1.1.4'
Al Al 0.0645 0.0514 'International Tables Vol C Tables 4.2.6.8 and 6.1.1.4'

loop_
_geom_angle_atom_site_label_1
_geom_angle_atom_site_label_2
_geom_angle_atom_site_label_3
_geom_angle
O Al1 C17 109.2(2)
O Al1 C16 115.2(2)
C17 Al1 C16 124.8(3)
O Al1 N 67.03(15)
C17 Al1 N 112.6(2)
C16 Al1 N 113.9(2)
O Al1 C1 34.57(13)
C17 Al1 C1 114.8(2)
C16 Al1 C1 120.4(2)
N Al1 C1 32.48(14)
O Al2 C19 104.8(2)
O Al2 C20 106.6(2)
C19 Al2 C20 117.3(3)
O Al2 C18 97.1(2)
C19 Al2 C18 112.4(3)
C20 Al2 C18 115.7(3)
C1 O Al1 91.2(2)
C1 O Al2 138.7(3)
Al1 O Al2 128.88(16)
C1 N C12 129.5(4)
C1 N Al1 91.9(3)
C12 N Al1 138.6(3)
N C1 O 109.9(4)
N C1 C2 132.6(4)
O C1 C2 117.5(4)
N C1 Al1 55.6(2)
O C1 Al1 54.3(2)
C2 C1 Al1 171.2(3)
C3 C2 C7 118.4(4)
C3 C2 C1 120.3(4)
C7 C2 C1 121.3(4)
C2 C3 C4 120.4(4)
C5 C4 C3 122.7(4)
C4 C5 C6 115.8(4)
C4 C5 C8 123.8(4)
C6 C5 C8 120.4(5)
C5 C6 C7 122.4(5)
C2 C7 C6 120.3(5)
C11 C8 C9 107.9(7)
C11 C8 C10 108.4(6)
C9 C8 C10 109.7(6)
C11 C8 C5 109.7(5)
C9 C8 C5 108.9(5)
C10 C8 C5 112.1(5)
C14 C12 C15 113.4(8)
C14 C12 N 109.8(6)
C15 C12 N 104.6(5)
C14 C12 C13 108.4(8)
C15 C12 C13 110.3(7)
N C12 C13 110.3(5)

loop_
_geom_bond_atom_site_label_1
_geom_bond_atom_site_label_2
_geom_bond_distance
Al1 O 1.925(3)
Al1 C17 1.931(6)
Al1 C16 1.935(6)
Al1 N 1.958(4)
Al1 C1 2.372(5)
Al2 O 1.927(3)
Al2 C19 1.954(6)
Al2 C20 1.958(5)
Al2 C18 1.973(6)
O C1 1.346(5)
N C1 1.274(6)
N C12 1.495(6)
C1 C2 1.486(6)
C2 C3 1.364(7)
C2 C7 1.375(6)
C3 C4 1.389(7)
C4 C5 1.367(7)
C5 C6 1.382(7)
C5 C8 1.532(6)
C6 C7 1.384(7)
C8 C11 1.500(9)
C8 C9 1.504(9)
C8 C10 1.514(8)
C12 C14 1.484(10)
C12 C15 1.491(8)
C12 C13 1.502(11)
